data_7213866
loop_
_publ_author_name
'Ren, Cai-Xia'
'Zheng, Ai-Li'
'Cai, Li-Xuan'
'Chen, Cheng'
'Tan, Bin'
'Zhang, Jie'

_publ_section_title
;
 Anion-induced structural transformation involving interpenetration
 control and luminescence switching
;
_journal_issue 6
_journal_name_full CrystEngComm
_journal_page_first 1038
_journal_paper_doi 10.1039/c3ce42164c
_journal_volume 16
_journal_year 2014
_chemical_formula_moiety 'C26 H24 Cd N2 O9'
_chemical_formula_sum 'C26 H24 Cd N2 O9'
_chemical_formula_weight 620.87
_chemical_name_systematic
; 
 ? 
;
_space_group_IT_number 2
_symmetry_cell_setting triclinic
_symmetry_space_group_name_Hall '-P 1'
_symmetry_space_group_name_H-M 'P -1'
_atom_sites_solution_hydrogens geom
_atom_sites_solution_primary direct
_atom_sites_solution_secondary difmap
_audit_creation_method SHELXL-97
_cell_angle_alpha 113.600(6)
_cell_angle_beta 105.419(7)
_cell_angle_gamma 91.254(6)
_cell_formula_units_Z 2
_cell_length_a 9.1906(7)
_cell_length_b 11.3629(6)
_cell_length_c 13.6819(11)
_cell_measurement_reflns_used 4444
_cell_measurement_temperature 100(2)
_cell_measurement_theta_max 74.8715
_cell_measurement_theta_min 3.6924
_cell_volume 1248.81(18)
_computing_cell_refinement 'CrysAlisPro, Agilent Technologies,Version 1.171.36.20 (release 27-06-2012 CrysAlis171 .NET)'
_computing_data_collection 'CrysAlisPro, Agilent Technologies,Version 1.171.36.20 (release 27-06-2012 CrysAlis171 .NET)'
_computing_data_reduction 'CrysAlisPro, Agilent Technologies,Version 1.171.36.20 (release 27-06-2012 CrysAlis171 .NET)'
_computing_structure_refinement 'SHELXL-97 (Sheldrick, 1997)'
_computing_structure_solution 'SHELXS-97 (Sheldrick, 1990)'
_diffrn_ambient_temperature 100(2)
_diffrn_measured_fraction_theta_full 0.997
_diffrn_measured_fraction_theta_max 0.997
_diffrn_measurement_device_type 'SuperNova, Dual, Cu at zero, Atlas'
_diffrn_measurement_method '\w scans'
_diffrn_radiation_monochromator graphite
_diffrn_radiation_source 'fine-focus sealed tube'
_diffrn_radiation_type CuK\a
_diffrn_radiation_wavelength 1.54178
_diffrn_reflns_av_R_equivalents 0.0522
_diffrn_reflns_av_sigmaI/netI 0.0443
_diffrn_reflns_limit_h_max 10
_diffrn_reflns_limit_h_min -11
_diffrn_reflns_limit_k_max 13
_diffrn_reflns_limit_k_min -12
_diffrn_reflns_limit_l_max 16
_diffrn_reflns_limit_l_min -15
_diffrn_reflns_number 7690
_diffrn_reflns_theta_full 68.22
_diffrn_reflns_theta_max 68.22
_diffrn_reflns_theta_min 3.70
_diffrn_standards_decay_% 0
_diffrn_standards_interval_count 0
_diffrn_standards_interval_time 0
_diffrn_standards_number 0
_exptl_absorpt_coefficient_mu 7.517
_exptl_absorpt_correction_T_max 1.00000
_exptl_absorpt_correction_T_min 0.26972
_exptl_absorpt_correction_type multi-scan
_exptl_crystal_colour Yellow
_exptl_crystal_density_diffrn 1.651
_exptl_crystal_density_method 'not measured'
_exptl_crystal_description Prism
_exptl_crystal_F_000 628
_exptl_crystal_size_max 0.28
_exptl_crystal_size_mid 0.16
_exptl_crystal_size_min 0.06
_refine_diff_density_max 0.970
_refine_diff_density_min -1.409
_refine_diff_density_rms 0.109
_refine_ls_extinction_method none
_refine_ls_goodness_of_fit_ref 1.039
_refine_ls_hydrogen_treatment mixed
_refine_ls_matrix_type full
_refine_ls_number_parameters 338
_refine_ls_number_reflns 4560
_refine_ls_number_restraints 0
_refine_ls_restrained_S_all 1.039
_refine_ls_R_factor_all 0.0680
_refine_ls_R_factor_gt 0.0604
_refine_ls_shift/su_max 0.000
_refine_ls_shift/su_mean 0.000
_refine_ls_structure_factor_coef Fsqd
_refine_ls_weighting_details 'calc w=1/[\s^2^(Fo^2^)+(0.0791P)^2^+4.8449P] where P=(Fo^2^+2Fc^2^)/3'
_refine_ls_weighting_scheme calc
_refine_ls_wR_factor_gt 0.1562
_refine_ls_wR_factor_ref 0.1629
_reflns_number_gt 4005
_reflns_number_total 4560
_reflns_threshold_expression >2sigma(I)
_cod_data_source_file c3ce42164c.txt
_cod_data_source_block 1-rcx
_cod_original_cell_volume 1248.81(15)
_cod_original_sg_symbol_H-M P-1
_cod_database_code 7213866

loop_
_symmetry_equiv_pos_as_xyz
'x, y, z'
'-x, -y, -z'

loop_
_atom_site_label
_atom_site_type_symbol
_atom_site_fract_x
_atom_site_fract_y
_atom_site_fract_z
_atom_site_U_iso_or_equiv
_atom_site_adp_type
_atom_site_occupancy
_atom_site_symmetry_multiplicity
_atom_site_calc_flag
_atom_site_refinement_flags
_atom_site_disorder_assembly
_atom_site_disorder_group
Cd1 Cd 0.65690(5) 0.77975(4) 0.27176(4) 0.04669(18) Uani 1 1 d . . .
O1 O 0.5451(7) 0.9070(6) 0.1651(6) 0.0793(17) Uani 1 1 d . D .
O2 O 0.4159(6) 0.8427(6) 0.2527(6) 0.0801(18) Uani 1 1 d . D .
O3 O 0.8854(6) 0.7515(5) 0.2236(4) 0.0645(14) Uani 1 1 d . D .
O4 O 0.6781(6) 0.6201(6) 0.1042(5) 0.0698(15) Uani 1 1 d . D .
O5 O 0.5820(13) 0.6013(8) 0.2975(7) 0.131(4) Uani 1 1 d . D .
O6 O 0.6743(11) 0.7583(9) 0.4535(8) 0.128(3) Uani 1 1 d . D .
O1WA O 0.708(2) 1.1419(19) 0.2138(15) 0.114(6) Uiso 0.61(4) 1 d P A 2
O1WB O 0.6611(19) 1.1811(16) 0.1881(13) 0.060(6) Uiso 0.39(4) 1 d P A 1
O2W O 0.427(2) 0.7621(18) -0.0682(15) 0.241(7) Uiso 1 1 d . B 1
O3WA O 0.4218(19) 0.4254(17) 0.1162(13) 0.113(7) Uiso 0.57(2) 1 d P C 1
O3WB O 0.482(2) 0.3460(19) 0.1065(15) 0.093(7) Uiso 0.43(2) 1 d P C 2
N1 N 0.2320(7) 2.0132(5) 0.5915(5) 0.0513(13) Uani 1 1 d . . 2
N2 N 0.0161(6) 1.3599(5) 0.2036(5) 0.0486(12) Uani 1 1 d . D 2
C1 C 0.2994(11) 1.9563(8) 0.5139(9) 0.085(3) Uani 1 1 d . D 2
H1 H 0.3807 2.0064 0.5108 0.102 Uiso 1 1 calc R D 2
C2 C 0.2583(10) 1.8288(8) 0.4375(8) 0.076(3) Uani 1 1 d . D 2
H2 H 0.3095 1.7933 0.3825 0.092 Uiso 1 1 calc R D 2
C3 C 0.1436(7) 1.7531(6) 0.4408(6) 0.0459(14) Uani 1 1 d . D 2
C4 C 0.0685(10) 1.8136(8) 0.5181(7) 0.069(2) Uani 1 1 d . D 2
H3 H -0.0149 1.7664 0.5218 0.083 Uiso 1 1 calc R D 2
C5 C 0.1146(10) 1.9425(7) 0.5901(7) 0.065(2) Uani 1 1 d . D 2
H4 H 0.0593 1.9828 0.6413 0.078 Uiso 1 1 calc R D 2
C6 C 0.0998(7) 1.6151(6) 0.3602(6) 0.0465(14) Uani 1 1 d . D 2
C7 C 0.1883(8) 1.5539(7) 0.2921(6) 0.0537(16) Uani 1 1 d . D 2
H5 H 0.2806 1.6004 0.2994 0.064 Uiso 1 1 calc R D 2
C8 C 0.1450(8) 1.4281(7) 0.2148(6) 0.0557(17) Uani 1 1 d . D 2
H6 H 0.2068 1.3884 0.1685 0.067 Uiso 1 1 calc R D 2
C9 C -0.0709(9) 1.4148(8) 0.2689(8) 0.069(2) Uani 1 1 d . D 2
H7 H -0.1616 1.3654 0.2609 0.083 Uiso 1 1 calc R D 2
C10 C -0.0319(9) 1.5414(7) 0.3475(8) 0.071(2) Uani 1 1 d . D 2
H8 H -0.0953 1.5785 0.3933 0.085 Uiso 1 1 calc R D 2
C11 C -0.0287(8) 1.2234(7) 0.1149(7) 0.0591(18) Uani 1 1 d . D 2
H10 H -0.1272 1.1866 0.1153 0.071 Uiso 1 1 calc R D 2
H9 H -0.0431 1.2240 0.0408 0.071 Uiso 1 1 calc R D 2
C12 C 0.0885(8) 1.1395(6) 0.1327(6) 0.0502(15) Uani 1 1 d . D 2
C13 C 0.1977(9) 1.1126(7) 0.0774(7) 0.0604(18) Uani 1 1 d . D 2
H11 H 0.1978 1.1474 0.0248 0.072 Uiso 1 1 calc R D 2
C14 C 0.3055(8) 1.0371(7) 0.0963(7) 0.0567(17) Uani 1 1 d . D 2
H12 H 0.3790 1.0202 0.0567 0.068 Uiso 1 1 calc R D 2
C15 C 0.3091(8) 0.9853(6) 0.1718(7) 0.0543(17) Uani 1 1 d . D 2
C16 C 0.1989(9) 1.0094(7) 0.2283(7) 0.0632(19) Uani 1 1 d . D 2
H13 H 0.1982 0.9731 0.2798 0.076 Uiso 1 1 calc R D 2
C17 C 0.0905(9) 1.0868(7) 0.2084(7) 0.0636(19) Uani 1 1 d . D 2
H14 H 0.0164 1.1039 0.2474 0.076 Uiso 1 1 calc R D 2
C18 C 0.4321(9) 0.9068(7) 0.1968(7) 0.0590(18) Uani 1 1 d . D 2
C19 C 0.8180(9) 0.6548(7) 0.1338(6) 0.0524(16) Uani 1 1 d . D 2
C20 C 0.9125(8) 0.5759(6) 0.0634(5) 0.0471(14) Uani 1 1 d . D 2
C21 C 1.0603(8) 0.6239(6) 0.0793(6) 0.0501(15) Uani 1 1 d . . 2
H15 H 1.1028 0.7092 0.1344 0.060 Uiso 1 1 calc R . 2
C22 C 0.8524(8) 0.4506(6) -0.0160(6) 0.0514(15) Uani 1 1 d . . 2
H16 H 0.7514 0.4157 -0.0271 0.062 Uiso 1 1 calc R . 2
C23 C 0.6077(9) 0.6464(9) 0.3970(9) 0.068(2) Uani 1 1 d . D 2
C24 C 0.5555(8) 0.5712(7) 0.4516(7) 0.0546(16) Uani 1 1 d . D 2
C25 C 0.5159(11) 0.4378(8) 0.3954(7) 0.067(2) Uani 1 1 d . . 2
H17 H 0.5271 0.3941 0.3229 0.080 Uiso 1 1 calc R . 2
C26 C 0.5400(10) 0.6330(8) 0.5566(7) 0.068(2) Uani 1 1 d . . 2
H18 H 0.5676 0.7244 0.5965 0.082 Uiso 1 1 calc R . 2

loop_
_atom_site_aniso_label
_atom_site_aniso_U_11
_atom_site_aniso_U_22
_atom_site_aniso_U_33
_atom_site_aniso_U_23
_atom_site_aniso_U_13
_atom_site_aniso_U_12
Cd1 0.0519(3) 0.0412(3) 0.0529(3) 0.0178(2) 0.0281(2) 0.00824(18)
O1 0.062(3) 0.094(4) 0.091(4) 0.037(4) 0.038(3) 0.036(3)
O2 0.051(3) 0.059(3) 0.127(6) 0.035(4) 0.027(3) 0.012(2)
O3 0.062(3) 0.062(3) 0.050(3) 0.002(2) 0.022(2) 0.016(2)
O4 0.058(3) 0.075(3) 0.063(3) 0.007(3) 0.032(3) 0.007(3)
O5 0.251(12) 0.095(5) 0.118(6) 0.075(5) 0.118(7) 0.044(6)
O6 0.151(8) 0.117(6) 0.134(7) 0.079(6) 0.033(6) -0.040(6)
N1 0.059(3) 0.043(3) 0.053(3) 0.015(2) 0.028(3) 0.002(2)
N2 0.047(3) 0.037(3) 0.056(3) 0.016(2) 0.012(3) 0.002(2)
C1 0.092(6) 0.048(4) 0.107(7) 0.001(4) 0.068(6) -0.014(4)
C2 0.082(6) 0.055(4) 0.090(6) 0.006(4) 0.061(5) -0.002(4)
C3 0.046(3) 0.039(3) 0.048(3) 0.015(3) 0.013(3) -0.001(3)
C4 0.071(5) 0.060(4) 0.072(5) 0.012(4) 0.043(4) -0.008(4)
C5 0.072(5) 0.055(4) 0.067(5) 0.013(4) 0.041(4) -0.001(4)
C6 0.043(3) 0.045(3) 0.049(4) 0.019(3) 0.011(3) 0.005(3)
C7 0.044(3) 0.048(4) 0.059(4) 0.013(3) 0.016(3) -0.002(3)
C8 0.050(4) 0.052(4) 0.061(4) 0.016(3) 0.022(3) 0.003(3)
C9 0.051(4) 0.057(4) 0.102(7) 0.025(4) 0.039(4) 0.005(3)
C10 0.063(5) 0.043(4) 0.097(6) 0.007(4) 0.047(5) 0.001(3)
C11 0.049(4) 0.047(4) 0.069(5) 0.018(3) 0.010(3) 0.001(3)
C12 0.055(4) 0.035(3) 0.057(4) 0.014(3) 0.019(3) -0.001(3)
C13 0.067(5) 0.048(4) 0.069(5) 0.022(4) 0.028(4) 0.006(3)
C14 0.055(4) 0.051(4) 0.068(5) 0.023(3) 0.028(4) 0.005(3)
C15 0.044(3) 0.035(3) 0.070(5) 0.008(3) 0.018(3) 0.006(3)
C16 0.063(4) 0.057(4) 0.077(5) 0.029(4) 0.030(4) 0.012(3)
C17 0.067(5) 0.058(4) 0.077(5) 0.028(4) 0.039(4) 0.023(4)
C18 0.057(4) 0.038(3) 0.068(5) 0.013(3) 0.010(4) 0.005(3)
C19 0.072(5) 0.046(3) 0.050(4) 0.020(3) 0.034(4) 0.021(3)
C20 0.055(4) 0.041(3) 0.046(3) 0.014(3) 0.023(3) 0.011(3)
C21 0.064(4) 0.041(3) 0.044(3) 0.013(3) 0.023(3) 0.008(3)
C22 0.057(4) 0.046(3) 0.050(4) 0.014(3) 0.024(3) 0.005(3)
C23 0.054(4) 0.071(5) 0.111(7) 0.061(5) 0.039(5) 0.018(4)
C24 0.048(4) 0.064(4) 0.067(4) 0.038(4) 0.024(3) 0.007(3)
C25 0.098(6) 0.055(4) 0.064(5) 0.032(4) 0.040(5) 0.016(4)
C26 0.090(6) 0.050(4) 0.067(5) 0.027(4) 0.024(4) 0.001(4)

loop_
_atom_type_symbol
_atom_type_description
_atom_type_scat_dispersion_real
_atom_type_scat_dispersion_imag
_atom_type_scat_source
C C 0.0181 0.0091 'International Tables Vol C Tables 4.2.6.8 and 6.1.1.4'
H H 0.0000 0.0000 'International Tables Vol C Tables 4.2.6.8 and 6.1.1.4'
N N 0.0311 0.0180 'International Tables Vol C Tables 4.2.6.8 and 6.1.1.4'
O O 0.0492 0.0322 'International Tables Vol C Tables 4.2.6.8 and 6.1.1.4'
Cd Cd 0.1185 4.6533 'International Tables Vol C Tables 4.2.6.8 and 6.1.1.4'

loop_
_geom_angle_atom_site_label_1
_geom_angle_atom_site_label_2
_geom_angle_atom_site_label_3
_geom_angle
_geom_angle_site_symmetry_1
_geom_angle_site_symmetry_3
O5 Cd1 O2 92.7(3) . .
O5 Cd1 N1 127.8(3) . 2_686
O2 Cd1 N1 90.9(2) . 2_686
O5 Cd1 O4 82.8(2) . .
O2 Cd1 O4 112.6(2) . .
N1 Cd1 O4 141.55(19) 2_686 .
O5 Cd1 O3 108.7(3) . .
O2 Cd1 O3 152.4(2) . .
N1 Cd1 O3 89.47(18) 2_686 .
O4 Cd1 O3 55.52(18) . .
O5 Cd1 O1 138.5(3) . .
O2 Cd1 O1 53.9(2) . .
N1 Cd1 O1 81.7(2) 2_686 .
O4 Cd1 O1 88.1(2) . .
O3 Cd1 O1 98.87(19) . .
O5 Cd1 O6 50.6(3) . .
O2 Cd1 O6 94.4(3) . .
N1 Cd1 O6 77.2(2) 2_686 .
O4 Cd1 O6 127.7(3) . .
O3 Cd1 O6 112.6(3) . .
O1 Cd1 O6 141.5(3) . .
O5 Cd1 C19 95.3(3) . .
O2 Cd1 C19 136.4(3) . .
N1 Cd1 C19 116.4(2) 2_686 .
O4 Cd1 C19 27.6(2) . .
O3 Cd1 C19 28.0(2) . .
O1 Cd1 C19 94.9(2) . .
O6 Cd1 C19 123.3(3) . .
O5 Cd1 C18 117.8(3) . .
O2 Cd1 C18 27.6(2) . .
N1 Cd1 C18 84.3(2) 2_686 .
O4 Cd1 C18 102.4(2) . .
O3 Cd1 C18 125.3(2) . .
O1 Cd1 C18 26.4(2) . .
O6 Cd1 C18 118.6(3) . .
C19 Cd1 C18 117.4(2) . .
C18 O1 Cd1 88.7(5) . .
C18 O2 Cd1 95.4(5) . .
C19 O3 Cd1 90.7(4) . .
C19 O4 Cd1 91.5(4) . .
C23 O5 Cd1 101.5(6) . .
C23 O6 Cd1 88.5(7) . .
C1 N1 C5 116.5(6) . .
C1 N1 Cd1 117.6(5) . 2_686
C5 N1 Cd1 125.6(5) . 2_686
C9 N2 C8 120.0(6) . .
C9 N2 C11 121.5(6) . .
C8 N2 C11 118.5(6) . .
N1 C1 C2 123.7(7) . .
C3 C2 C1 119.8(7) . .
C2 C3 C4 116.6(6) . .
C2 C3 C6 120.4(6) . .
C4 C3 C6 122.9(6) . .
C5 C4 C3 119.8(7) . .
N1 C5 C4 123.3(7) . .
C7 C6 C10 116.8(6) . .
C7 C6 C3 121.1(6) . .
C10 C6 C3 122.1(6) . .
C8 C7 C6 121.1(6) . .
N2 C8 C7 120.7(6) . .
N2 C9 C10 121.3(7) . .
C9 C10 C6 120.1(7) . .
C12 C11 N2 111.8(6) . .
C13 C12 C17 117.9(7) . .
C13 C12 C11 122.7(7) . .
C17 C12 C11 119.4(7) . .
C14 C13 C12 121.7(8) . .
C13 C14 C15 120.8(7) . .
C14 C15 C16 119.0(7) . .
C14 C15 C18 121.0(7) . .
C16 C15 C18 120.0(8) . .
C17 C16 C15 119.5(8) . .
C12 C17 C16 121.2(7) . .
O1 C18 O2 121.7(7) . .
O1 C18 C15 120.1(8) . .
O2 C18 C15 118.2(7) . .
O1 C18 Cd1 64.9(4) . .
O2 C18 Cd1 57.1(4) . .
C15 C18 Cd1 172.3(6) . .
O4 C19 O3 122.1(6) . .
O4 C19 C20 119.5(6) . .
O3 C19 C20 118.3(7) . .
O4 C19 Cd1 60.9(3) . .
O3 C19 Cd1 61.3(3) . .
C20 C19 Cd1 173.8(5) . .
C21 C20 C22 119.1(6) . .
C21 C20 C19 121.4(6) . .
C22 C20 C19 119.5(6) . .
C20 C21 C22 121.0(6) . 2_765
C20 C22 C21 119.9(7) . 2_765
O5 C23 O6 118.9(8) . .
O5 C23 C24 120.9(9) . .
O6 C23 C24 120.1(9) . .
C26 C24 C25 119.0(7) . .
C26 C24 C23 120.6(7) . .
C25 C24 C23 120.3(7) . .
C24 C25 C26 120.9(7) . 2_666
C24 C26 C25 120.1(7) . 2_666

loop_
_geom_bond_atom_site_label_1
_geom_bond_atom_site_label_2
_geom_bond_distance
_geom_bond_site_symmetry_2
Cd1 O5 2.313(7) .
Cd1 O2 2.323(5) .
Cd1 N1 2.331(5) 2_686
Cd1 O4 2.347(5) .
Cd1 O3 2.354(5) .
Cd1 O1 2.496(7) .
Cd1 O6 2.558(8) .
Cd1 C19 2.684(6) .
Cd1 C18 2.756(8) .
O1 C18 1.227(10) .
O2 C18 1.281(10) .
O3 C19 1.259(9) .
O4 C19 1.243(9) .
O5 C23 1.199(12) .
O6 C23 1.231(12) .
N1 C1 1.321(9) .
N1 C5 1.322(9) .
N1 Cd1 2.331(5) 2_686
N2 C9 1.336(9) .
N2 C8 1.339(9) .
N2 C11 1.499(8) .
C1 C2 1.375(11) .
C2 C3 1.368(10) .
C3 C4 1.376(10) .
C3 C6 1.480(9) .
C4 C5 1.375(10) .
C6 C7 1.386(9) .
C6 C10 1.387(10) .
C7 C8 1.364(10) .
C9 C10 1.374(10) .
C11 C12 1.489(10) .
C12 C13 1.380(10) .
C12 C17 1.386(11) .
C13 C14 1.365(11) .
C14 C15 1.373(11) .
C15 C16 1.399(10) .
C15 C18 1.507(10) .
C16 C17 1.387(11) .
C19 C20 1.508(8) .
C20 C21 1.380(10) .
C20 C22 1.386(9) .
C21 C22 1.387(9) 2_765
C22 C21 1.387(9) 2_765
C23 C24 1.485(10) .
C24 C26 1.371(11) .
C24 C25 1.383(11) .
C25 C26 1.388(11) 2_666
C26 C25 1.388(11) 2_666
